data_8105857
loop_
_publ_author_name
'Meng, Jiang Ping'
'Fang, Bo'
'Tan, Hong Bo'

_publ_section_title
;
 Crystal structure of methyl
 2-(4-(3-(2,4-difluorophenyl)pyrazolo[1,5-a]pyrimidin-6-yl)phenyl)acetate,
 C21H15F2N3O2
;
_journal_issue 4
_journal_name_full 'Zeitschrift f\"ur Kristallographie - New Crystal Structures'
_journal_page_first 805
_journal_page_last 807
_journal_paper_doi 10.1515/ncrs-2019-0123
_journal_volume 234
_journal_year 2019
_chemical_formula_moiety 'C21 H15 F2 N3 O2'
_chemical_formula_sum 'C21 H15 F2 N3 O2'
_chemical_formula_weight 379.36
_space_group_crystal_system triclinic
_space_group_IT_number 2
_space_group_name_Hall '-P 1'
_space_group_name_H-M_alt 'P -1'
_atom_sites_solution_hydrogens geom
_cell_angle_alpha 96.568(13)
_cell_angle_beta 100.432(13)
_cell_angle_gamma 94.589(13)
_cell_formula_units_Z 4
_cell_length_a 7.389(5)
_cell_length_b 14.011(9)
_cell_length_c 16.733(11)
_cell_measurement_reflns_used 711
_cell_measurement_temperature 296(2)
_cell_measurement_theta_max 19.83
_cell_measurement_theta_min 2.94
_cell_volume 1683.5(19)
_computing_cell_refinement 'SAINT v7.60A (Bruker, 2009)'
_computing_data_collection 'Bruker APEX2'
_computing_data_reduction 'SAINT v7.60A (Bruker, 2009)'
_computing_molecular_graphics 'Olex2 (Dolomanov et al., 2009)'
_computing_publication_material 'Olex2 (Dolomanov et al., 2009)'
_computing_structure_refinement 'ShelXL (Sheldrick, 2015)'
_computing_structure_solution 'SHELXS-97 (Sheldrick, 2008)'
_diffrn_ambient_temperature 296.15
_diffrn_measured_fraction_theta_full 0.993
_diffrn_measured_fraction_theta_max 0.993
_diffrn_measurement_device_type 'Bruker APEX-II CCD'
_diffrn_measurement_method '\f and \w scans'
_diffrn_radiation_monochromator graphite
_diffrn_radiation_type MoK\a
_diffrn_radiation_wavelength 0.71073
_diffrn_reflns_av_R_equivalents 0.0558
_diffrn_reflns_av_unetI/netI 0.1278
_diffrn_reflns_Laue_measured_fraction_full 0.993
_diffrn_reflns_Laue_measured_fraction_max 0.993
_diffrn_reflns_limit_h_max 8
_diffrn_reflns_limit_h_min -8
_diffrn_reflns_limit_k_max 16
_diffrn_reflns_limit_k_min -14
_diffrn_reflns_limit_l_max 19
_diffrn_reflns_limit_l_min -18
_diffrn_reflns_number 8606
_diffrn_reflns_point_group_measured_fraction_full 0.993
_diffrn_reflns_point_group_measured_fraction_max 0.993
_diffrn_reflns_theta_full 24.999
_diffrn_reflns_theta_max 24.999
_diffrn_reflns_theta_min 1.471
_diffrn_standards_number 0
_exptl_absorpt_coefficient_mu 0.113
_exptl_absorpt_correction_T_max 0.9810
_exptl_absorpt_correction_T_min 0.9689
_exptl_absorpt_correction_type multi-scan
_exptl_absorpt_process_details SADABS
_exptl_crystal_colour 'clear light yellow'
_exptl_crystal_colour_lustre clear
_exptl_crystal_colour_modifier light
_exptl_crystal_colour_primary yellow
_exptl_crystal_density_diffrn 1.497
_exptl_crystal_density_meas .
_exptl_crystal_density_method 'not measured'
_exptl_crystal_description block
_exptl_crystal_F_000 784
_exptl_crystal_size_max 0.28
_exptl_crystal_size_mid 0.22
_exptl_crystal_size_min 0.17
_refine_diff_density_max 0.220
_refine_diff_density_min -0.201
_refine_diff_density_rms 0.051
_refine_ls_extinction_coef 0.0041(9)
_refine_ls_extinction_expression Fc^*^=kFc[1+0.001xFc^2^\l^3^/sin(2\q)]^-1/4^
_refine_ls_extinction_method 'SHELXL-2018/3 (Sheldrick 2018)'
_refine_ls_goodness_of_fit_ref 0.878
_refine_ls_hydrogen_treatment constr
_refine_ls_matrix_type full
_refine_ls_number_parameters 506
_refine_ls_number_reflns 5888
_refine_ls_number_restraints 0
_refine_ls_restrained_S_all 0.878
_refine_ls_R_factor_all 0.1596
_refine_ls_R_factor_gt 0.0589
_refine_ls_shift/su_max 0.000
_refine_ls_shift/su_mean 0.000
_refine_ls_structure_factor_coef Fsqd
_refine_ls_weighting_details 'w=1/[\s^2^(Fo^2^)+(0.0581P)^2^] where P=(Fo^2^+2Fc^2^)/3'
_refine_ls_weighting_scheme calc
_refine_ls_wR_factor_gt 0.1258
_refine_ls_wR_factor_ref 0.1621
_reflns_Friedel_coverage 0.000
_reflns_Friedel_fraction_full .
_reflns_Friedel_fraction_max .
_reflns_number_gt 2400
_reflns_number_total 5888
_reflns_threshold_expression 'I > 2\s(I)'
_cod_data_source_file suppl_ncrs-2019-0123_suppl.cif
_cod_data_source_block a
_cod_original_cell_volume 1683.6(19)
_cod_database_code 8105857
_shelx_space_group_comment
;
The symmetry employed for this shelxl refinement is uniquely defined
by the following loop, which should always be used as a source of
symmetry information in preference to the above space-group names.
They are only intended as comments.
;
_shelx_estimated_absorpt_t_max 0.981
_shelx_estimated_absorpt_t_min 0.969
_olex2_refinement_description
;
1. Fixed Uiso
 At 1.2 times of:
  All C(H) groups, All C(H,H) groups
 At 1.5 times of:
  All C(H,H,H) groups
2.a Secondary CH2 refined with riding coordinates:
 C19(H19A,H19B), C40(H40A,H40B)
2.b Me refined with riding coordinates:
 C21(H21A,H21B,H21C), C42(H42A,H42B,H42C)
2.c Aromatic/amide H refined with riding coordinates:
 C2(H2), C5(H5), C6(H6), C8(H8), C10(H10), C12(H12), C14(H14), C15(H15),
 C17(H17), C18(H18), C23(H23), C26(H26), C27(H27), C29(H29), C31(H31), C33(H33),
  C35(H35), C36(H36), C38(H38), C39(H39)
;
_olex2_submission_special_instructions 'No special instructions were received'

loop_
_space_group_symop_operation_xyz
'x, y, z'
'-x, -y, -z'

loop_
_atom_site_label
_atom_site_type_symbol
_atom_site_fract_x
_atom_site_fract_y
_atom_site_fract_z
_atom_site_U_iso_or_equiv
_atom_site_adp_type
_atom_site_occupancy
_atom_site_site_symmetry_order
_atom_site_calc_flag
_atom_site_refinement_flags_posn
_atom_site_refinement_flags_adp
_atom_site_refinement_flags_occupancy
_atom_site_disorder_assembly
_atom_site_disorder_group
F1 F 0.3785(3) 1.23461(16) 0.27958(12) 0.0726(8) Uani 1 1 d . . . . .
F2 F 0.1196(4) 0.92217(17) 0.27497(12) 0.0816(9) Uani 1 1 d . . . . .
F3 F 0.5260(4) 0.82840(18) 0.20690(13) 0.0966(10) Uani 1 1 d . . . . .
F4 F 0.2791(3) 0.51462(16) 0.20024(12) 0.0724(8) Uani 1 1 d . . . . .
N1 N 0.0436(5) 0.7917(2) 0.47141(18) 0.0625(11) Uani 1 1 d . . . . .
N2 N 0.1261(4) 0.8461(2) 0.54198(17) 0.0475(9) Uani 1 1 d . . . . .
N3 N 0.2876(4) 0.9985(2) 0.59424(17) 0.0504(9) Uani 1 1 d . . . . .
N4 N 0.1418(5) 0.3914(2) 0.39138(19) 0.0571(10) Uani 1 1 d . . . . .
N5 N 0.2012(4) 0.4497(2) 0.46301(17) 0.0462(9) Uani 1 1 d . . . . .
N6 N 0.3529(4) 0.6029(2) 0.51811(18) 0.0514(9) Uani 1 1 d . . . . .
O1 O -0.0046(4) 0.8398(2) 1.06070(17) 0.0721(9) Uani 1 1 d . . . . .
O2 O 0.2165(5) 0.9593(3) 1.08059(17) 0.0898(12) Uani 1 1 d . . . . .
O3 O 0.2132(4) 0.3565(2) 1.04270(16) 0.0680(9) Uani 1 1 d . . . . .
O4 O 0.4003(6) 0.3456(3) 0.9570(2) 0.1278(17) Uani 1 1 d . . . . .
C1 C 0.3289(5) 1.1615(3) 0.3202(2) 0.0504(11) Uani 1 1 d . . . . .
C2 C 0.2484(6) 1.0766(3) 0.2761(2) 0.0562(12) Uani 1 1 d . . . . .
H2 H 0.227752 1.067324 0.219133 0.067 Uiso 1 1 calc R . . . .
C3 C 0.1992(5) 1.0052(3) 0.3198(2) 0.0515(11) Uani 1 1 d . . . . .
C4 C 0.2270(5) 1.0134(3) 0.4028(2) 0.0449(10) Uani 1 1 d . . . . .
C5 C 0.3103(5) 1.1027(3) 0.4443(2) 0.0522(11) Uani 1 1 d . . . . .
H5 H 0.331537 1.112275 0.501281 0.063 Uiso 1 1 calc R . . . .
C6 C 0.3618(5) 1.1768(3) 0.4034(2) 0.0560(12) Uani 1 1 d . . . . .
H6 H 0.417530 1.235870 0.431916 0.067 Uiso 1 1 calc R . . . .
C7 C 0.1707(5) 0.9359(3) 0.4467(2) 0.0460(11) Uani 1 1 d . . . . .
C8 C 0.0732(6) 0.8479(3) 0.4157(2) 0.0601(13) Uani 1 1 d . . . . .
H8 H 0.031138 0.829190 0.359809 0.072 Uiso 1 1 calc R . . . .
C9 C 0.2048(5) 0.9335(3) 0.5302(2) 0.0425(10) Uani 1 1 d . . . . .
C10 C 0.2906(5) 0.9726(3) 0.6664(2) 0.0533(12) Uani 1 1 d . . . . .
H10 H 0.345397 1.017493 0.711292 0.064 Uiso 1 1 calc R . . . .
C11 C 0.2178(5) 0.8820(3) 0.6825(2) 0.0425(10) Uani 1 1 d . . . . .
C12 C 0.1333(5) 0.8194(3) 0.6172(2) 0.0468(10) Uani 1 1 d . . . . .
H12 H 0.080838 0.758901 0.623761 0.056 Uiso 1 1 calc R . . . .
C13 C 0.2345(5) 0.8595(3) 0.7674(2) 0.0464(10) Uani 1 1 d . . . . .
C14 C 0.1143(5) 0.7904(3) 0.7878(2) 0.0539(11) Uani 1 1 d . . . . .
H14 H 0.022805 0.755646 0.747010 0.065 Uiso 1 1 calc R . . . .
C15 C 0.1271(6) 0.7718(3) 0.8674(2) 0.0585(12) Uani 1 1 d . . . . .
H15 H 0.045818 0.723664 0.879349 0.070 Uiso 1 1 calc R . . . .
C16 C 0.2568(5) 0.8227(3) 0.9290(2) 0.0495(11) Uani 1 1 d . . . . .
C17 C 0.3783(6) 0.8901(3) 0.9088(2) 0.0586(12) Uani 1 1 d . . . . .
H17 H 0.471425 0.923672 0.949580 0.070 Uiso 1 1 calc R . . . .
C18 C 0.3657(5) 0.9096(3) 0.8292(2) 0.0518(11) Uani 1 1 d . . . . .
H18 H 0.447713 0.957510 0.817466 0.062 Uiso 1 1 calc R . . . .
C19 C 0.2646(6) 0.8058(3) 1.0168(2) 0.0690(14) Uani 1 1 d . . . . .
H19A H 0.210592 0.740924 1.018898 0.083 Uiso 1 1 calc R . . . .
H19B H 0.392125 0.812668 1.045684 0.083 Uiso 1 1 calc R . . . .
C20 C 0.1596(7) 0.8779(4) 1.0563(2) 0.0595(13) Uani 1 1 d . . . . .
C21 C -0.1260(7) 0.9039(4) 1.0905(3) 0.0925(17) Uani 1 1 d . . . . .
H21A H -0.242142 0.868267 1.091100 0.139 Uiso 1 1 calc R . . . .
H21B H -0.071220 0.933406 1.145067 0.139 Uiso 1 1 calc R . . . .
H21C H -0.146125 0.953111 1.055288 0.139 Uiso 1 1 calc R . . . .
C22 C 0.4648(6) 0.7575(3) 0.2472(2) 0.0611(13) Uani 1 1 d . . . . .
C23 C 0.4019(6) 0.6710(3) 0.2024(2) 0.0610(13) Uani 1 1 d . . . . .
H23 H 0.400575 0.659833 0.146450 0.073 Uiso 1 1 calc R . . . .
C24 C 0.3405(5) 0.6011(3) 0.2444(2) 0.0475(11) Uani 1 1 d . . . . .
C25 C 0.3409(5) 0.6128(3) 0.3267(2) 0.0446(10) Uani 1 1 d . . . . .
C26 C 0.4076(6) 0.7038(3) 0.3673(2) 0.0603(13) Uani 1 1 d . . . . .
H26 H 0.410888 0.715747 0.423437 0.072 Uiso 1 1 calc R . . . .
C27 C 0.4693(6) 0.7771(3) 0.3281(2) 0.0673(14) Uani 1 1 d . . . . .
H27 H 0.512556 0.838037 0.356387 0.081 Uiso 1 1 calc R . . . .
C28 C 0.2760(5) 0.5366(3) 0.3696(2) 0.0446(10) Uani 1 1 d . . . . .
C29 C 0.1876(5) 0.4448(3) 0.3368(2) 0.0523(11) Uani 1 1 d . . . . .
H29 H 0.163186 0.423104 0.280895 0.063 Uiso 1 1 calc R . . . .
C30 C 0.2837(5) 0.5370(3) 0.4522(2) 0.0431(10) Uani 1 1 d . . . . .
C31 C 0.3351(5) 0.5788(3) 0.5891(2) 0.0511(11) Uani 1 1 d . . . . .
H31 H 0.384521 0.623768 0.634720 0.061 Uiso 1 1 calc R . . . .
C32 C 0.2490(5) 0.4917(3) 0.6038(2) 0.0449(10) Uani 1 1 d . . . . .
C33 C 0.1826(5) 0.4263(3) 0.5375(2) 0.0488(11) Uani 1 1 d . . . . .
H33 H 0.125320 0.366380 0.542809 0.059 Uiso 1 1 calc R . . . .
C34 C 0.2288(5) 0.4711(3) 0.6869(2) 0.0456(10) Uani 1 1 d . . . . .
C35 C 0.2677(6) 0.5414(3) 0.7534(2) 0.0652(13) Uani 1 1 d . . . . .
H35 H 0.315054 0.603049 0.747209 0.078 Uiso 1 1 calc R . . . .
C36 C 0.2379(7) 0.5224(3) 0.8292(2) 0.0763(15) Uani 1 1 d . . . . .
H36 H 0.268416 0.571097 0.873460 0.092 Uiso 1 1 calc R . . . .
C37 C 0.1659(6) 0.4352(3) 0.8406(2) 0.0594(12) Uani 1 1 d . . . . .
C38 C 0.1294(6) 0.3644(3) 0.7757(3) 0.0692(14) Uani 1 1 d . . . . .
H38 H 0.083669 0.302752 0.782697 0.083 Uiso 1 1 calc R . . . .
C39 C 0.1590(6) 0.3825(3) 0.7000(2) 0.0656(13) Uani 1 1 d . . . . .
H39 H 0.130590 0.332856 0.656355 0.079 Uiso 1 1 calc R . . . .
C40 C 0.1233(7) 0.4187(4) 0.9219(2) 0.0744(14) Uani 1 1 d . . . . .
H40A H 0.109835 0.480587 0.951580 0.089 Uiso 1 1 calc R . . . .
H40B H 0.005191 0.379678 0.913100 0.089 Uiso 1 1 calc R . . . .
C41 C 0.2628(7) 0.3709(4) 0.9737(3) 0.0688(14) Uani 1 1 d . . . . .
C42 C 0.3301(6) 0.3076(4) 1.0975(2) 0.0861(17) Uani 1 1 d . . . . .
H42A H 0.277986 0.301853 1.145459 0.129 Uiso 1 1 calc R . . . .
H42B H 0.341293 0.244418 1.071074 0.129 Uiso 1 1 calc R . . . .
H42C H 0.450081 0.343455 1.112938 0.129 Uiso 1 1 calc R . . . .

loop_
_atom_site_aniso_label
_atom_site_aniso_U_11
_atom_site_aniso_U_22
_atom_site_aniso_U_33
_atom_site_aniso_U_23
_atom_site_aniso_U_13
_atom_site_aniso_U_12
F4 0.104(2) 0.0533(16) 0.0549(13) -0.0022(12) 0.0203(13) -0.0175(15)
F1 0.102(2) 0.0595(17) 0.0610(14) 0.0258(13) 0.0221(13) -0.0047(15)
F2 0.122(2) 0.0635(18) 0.0481(13) -0.0001(13) 0.0060(14) -0.0219(16)
F3 0.158(3) 0.0689(19) 0.0610(15) 0.0170(14) 0.0289(16) -0.0303(18)
N1 0.087(3) 0.047(2) 0.044(2) -0.0021(18) 0.0085(19) -0.022(2)
N2 0.062(2) 0.037(2) 0.0412(18) 0.0060(16) 0.0088(17) -0.0120(17)
N3 0.063(2) 0.046(2) 0.0395(18) 0.0087(17) 0.0083(16) -0.0110(18)
N4 0.072(3) 0.048(2) 0.0482(19) 0.0023(18) 0.0125(18) -0.0109(19)
N5 0.052(2) 0.042(2) 0.0443(19) 0.0075(17) 0.0105(16) -0.0055(17)
N6 0.062(2) 0.045(2) 0.0463(19) 0.0101(17) 0.0098(17) -0.0070(18)
O1 0.070(2) 0.070(2) 0.077(2) 0.0004(17) 0.0265(18) -0.0042(19)
O2 0.106(3) 0.075(3) 0.082(2) -0.013(2) 0.031(2) -0.024(2)
O3 0.073(2) 0.081(2) 0.0534(17) 0.0144(16) 0.0177(16) 0.0036(18)
O4 0.112(3) 0.222(5) 0.091(3) 0.080(3) 0.065(2) 0.084(3)
C1 0.058(3) 0.048(3) 0.051(2) 0.022(2) 0.016(2) 0.005(2)
C2 0.065(3) 0.060(3) 0.042(2) 0.009(2) 0.009(2) -0.001(2)
C3 0.064(3) 0.041(3) 0.046(2) 0.004(2) 0.006(2) -0.006(2)
C4 0.051(3) 0.046(3) 0.038(2) 0.005(2) 0.0089(19) 0.001(2)
C5 0.069(3) 0.044(3) 0.043(2) 0.011(2) 0.008(2) 0.001(2)
C6 0.068(3) 0.047(3) 0.051(2) 0.008(2) 0.010(2) -0.005(2)
C7 0.060(3) 0.035(2) 0.041(2) 0.0057(19) 0.008(2) -0.007(2)
C8 0.086(3) 0.051(3) 0.041(2) 0.007(2) 0.012(2) -0.012(3)
C9 0.041(2) 0.039(2) 0.049(2) 0.008(2) 0.0112(19) -0.0003(19)
C10 0.070(3) 0.041(3) 0.046(2) 0.007(2) 0.008(2) -0.009(2)
C11 0.047(2) 0.035(2) 0.046(2) 0.0077(19) 0.0118(19) -0.0013(19)
C12 0.049(3) 0.040(2) 0.053(2) 0.014(2) 0.015(2) -0.001(2)
C13 0.054(3) 0.039(2) 0.046(2) 0.004(2) 0.014(2) -0.003(2)
C14 0.054(3) 0.049(3) 0.057(3) 0.015(2) 0.007(2) -0.005(2)
C15 0.064(3) 0.055(3) 0.060(3) 0.019(2) 0.017(2) -0.002(2)
C16 0.053(3) 0.054(3) 0.050(2) 0.015(2) 0.019(2) 0.019(2)
C17 0.072(3) 0.061(3) 0.040(2) 0.004(2) 0.009(2) -0.005(2)
C18 0.058(3) 0.047(3) 0.049(2) 0.004(2) 0.016(2) -0.006(2)
C19 0.080(4) 0.080(4) 0.056(3) 0.032(3) 0.019(2) 0.016(3)
C20 0.083(4) 0.057(3) 0.040(2) 0.012(2) 0.016(2) -0.003(3)
C21 0.084(4) 0.113(5) 0.084(3) -0.001(3) 0.033(3) 0.005(4)
C22 0.093(4) 0.049(3) 0.043(2) 0.020(2) 0.016(2) -0.010(3)
C23 0.086(3) 0.056(3) 0.040(2) 0.007(2) 0.018(2) -0.008(3)
C24 0.057(3) 0.036(3) 0.046(2) 0.000(2) 0.010(2) -0.004(2)
C25 0.051(3) 0.041(3) 0.041(2) 0.0070(19) 0.0083(19) -0.001(2)
C26 0.090(3) 0.043(3) 0.047(2) 0.008(2) 0.017(2) -0.006(2)
C27 0.105(4) 0.043(3) 0.052(3) 0.008(2) 0.017(2) -0.013(3)
C28 0.047(3) 0.041(3) 0.044(2) 0.005(2) 0.0090(19) 0.001(2)
C29 0.061(3) 0.050(3) 0.046(2) 0.008(2) 0.011(2) 0.000(2)
C30 0.049(3) 0.034(2) 0.044(2) 0.005(2) 0.008(2) -0.0055(19)
C31 0.062(3) 0.041(3) 0.047(2) 0.007(2) 0.006(2) -0.005(2)
C32 0.051(3) 0.037(2) 0.045(2) 0.006(2) 0.0074(19) -0.003(2)
C33 0.056(3) 0.038(2) 0.054(2) 0.013(2) 0.015(2) -0.005(2)
C34 0.046(3) 0.043(3) 0.048(2) 0.011(2) 0.0099(19) -0.003(2)
C35 0.090(4) 0.049(3) 0.056(3) 0.004(2) 0.022(2) -0.011(3)
C36 0.110(4) 0.071(4) 0.050(3) 0.006(2) 0.029(3) -0.004(3)
C37 0.060(3) 0.068(3) 0.059(3) 0.022(3) 0.026(2) 0.007(2)
C38 0.093(4) 0.056(3) 0.060(3) 0.024(3) 0.016(3) -0.010(3)
C39 0.088(4) 0.052(3) 0.051(3) 0.009(2) 0.007(2) -0.015(3)
C40 0.087(4) 0.086(4) 0.063(3) 0.035(3) 0.028(3) 0.022(3)
C41 0.079(4) 0.083(4) 0.053(3) 0.018(3) 0.033(3) 0.001(3)
C42 0.082(4) 0.118(5) 0.059(3) 0.025(3) 0.004(3) 0.013(3)

loop_
_atom_type_symbol
_atom_type_description
_atom_type_scat_dispersion_real
_atom_type_scat_dispersion_imag
_atom_type_scat_source
C C 0.0033 0.0016 'International Tables Vol C Tables 4.2.6.8 and 6.1.1.4'
H H 0.0000 0.0000 'International Tables Vol C Tables 4.2.6.8 and 6.1.1.4'
N N 0.0061 0.0033 'International Tables Vol C Tables 4.2.6.8 and 6.1.1.4'
O O 0.0106 0.0060 'International Tables Vol C Tables 4.2.6.8 and 6.1.1.4'
F F 0.0171 0.0103 'International Tables Vol C Tables 4.2.6.8 and 6.1.1.4'

loop_
_geom_angle_atom_site_label_1
_geom_angle_atom_site_label_2
_geom_angle_atom_site_label_3
_geom_angle
_geom_angle_site_symmetry_1
_geom_angle_site_symmetry_3
C8 N1 N2 102.6(3) . .
N1 N2 C9 112.7(3) . .
N1 N2 C12 125.1(3) . .
C12 N2 C9 122.2(3) . .
C10 N3 C9 116.4(3) . .
C29 N4 N5 103.0(3) . .
N4 N5 C30 112.2(3) . .
N4 N5 C33 124.9(3) . .
C33 N5 C30 122.9(3) . .
C31 N6 C30 116.7(3) . .
C20 O1 C21 116.7(4) . .
C41 O3 C42 117.9(4) . .
F1 C1 C2 118.7(3) . .
F1 C1 C6 118.3(4) . .
C2 C1 C6 123.0(3) . .
C1 C2 H2 121.7 . .
C1 C2 C3 116.5(4) . .
C3 C2 H2 121.7 . .
F2 C3 C2 115.5(3) . .
F2 C3 C4 119.7(3) . .
C4 C3 C2 124.8(4) . .
C3 C4 C5 115.6(3) . .
C3 C4 C7 122.9(3) . .
C5 C4 C7 121.5(3) . .
C4 C5 H5 119.0 . .
C6 C5 C4 122.0(4) . .
C6 C5 H5 119.0 . .
C1 C6 C5 118.1(4) . .
C1 C6 H6 121.0 . .
C5 C6 H6 121.0 . .
C8 C7 C4 128.8(3) . .
C8 C7 C9 103.5(3) . .
C9 C7 C4 127.7(3) . .
N1 C8 C7 114.8(3) . .
N1 C8 H8 122.6 . .
C7 C8 H8 122.6 . .
N2 C9 C7 106.3(3) . .
N3 C9 N2 120.8(3) . .
N3 C9 C7 132.8(3) . .
N3 C10 H10 117.2 . .
N3 C10 C11 125.6(3) . .
C11 C10 H10 117.2 . .
C10 C11 C13 120.7(3) . .
C12 C11 C10 116.5(3) . .
C12 C11 C13 122.8(3) . .
N2 C12 H12 120.7 . .
C11 C12 N2 118.6(3) . .
C11 C12 H12 120.7 . .
C14 C13 C11 121.4(3) . .
C18 C13 C11 121.0(3) . .
C18 C13 C14 117.6(3) . .
C13 C14 H14 119.4 . .
C15 C14 C13 121.2(4) . .
C15 C14 H14 119.4 . .
C14 C15 H15 119.5 . .
C16 C15 C14 121.1(4) . .
C16 C15 H15 119.5 . .
C15 C16 C17 117.9(3) . .
C15 C16 C19 121.1(4) . .
C17 C16 C19 121.0(4) . .
C16 C17 H17 119.3 . .
C16 C17 C18 121.3(4) . .
C18 C17 H17 119.3 . .
C13 C18 C17 120.9(3) . .
C13 C18 H18 119.6 . .
C17 C18 H18 119.6 . .
C16 C19 H19A 110.0 . .
C16 C19 H19B 110.0 . .
H19A C19 H19B 108.3 . .
C20 C19 C16 108.6(4) . .
C20 C19 H19A 110.0 . .
C20 C19 H19B 110.0 . .
O1 C20 C19 111.2(4) . .
O2 C20 O1 124.0(5) . .
O2 C20 C19 124.8(5) . .
O1 C21 H21A 109.5 . .
O1 C21 H21B 109.5 . .
O1 C21 H21C 109.5 . .
H21A C21 H21B 109.5 . .
H21A C21 H21C 109.5 . .
H21B C21 H21C 109.5 . .
C23 C22 F3 117.1(3) . .
C27 C22 F3 118.8(4) . .
C27 C22 C23 124.2(3) . .
C22 C23 H23 122.1 . .
C22 C23 C24 115.9(4) . .
C24 C23 H23 122.1 . .
F4 C24 C23 116.1(3) . .
F4 C24 C25 119.1(3) . .
C23 C24 C25 124.8(4) . .
C24 C25 C26 115.2(3) . .
C24 C25 C28 123.4(3) . .
C26 C25 C28 121.4(3) . .
C25 C26 H26 118.7 . .
C27 C26 C25 122.5(4) . .
C27 C26 H26 118.7 . .
C22 C27 C26 117.5(4) . .
C22 C27 H27 121.3 . .
C26 C27 H27 121.3 . .
C29 C28 C25 128.5(3) . .
C30 C28 C25 128.7(3) . .
C30 C28 C29 102.8(3) . .
N4 C29 C28 114.7(3) . .
N4 C29 H29 122.7 . .
C28 C29 H29 122.7 . .
N5 C30 C28 107.3(3) . .
N6 C30 N5 119.4(3) . .
N6 C30 C28 133.3(3) . .
N6 C31 H31 116.8 . .
N6 C31 C32 126.4(3) . .
C32 C31 H31 116.8 . .
C31 C32 C34 123.0(3) . .
C33 C32 C31 116.1(3) . .
C33 C32 C34 120.9(3) . .
N5 C33 H33 120.8 . .
C32 C33 N5 118.4(3) . .
C32 C33 H33 120.8 . .
C35 C34 C32 122.0(3) . .
C39 C34 C32 121.4(3) . .
C39 C34 C35 116.5(3) . .
C34 C35 H35 119.4 . .
C34 C35 C36 121.2(4) . .
C36 C35 H35 119.4 . .
C35 C36 H36 119.3 . .
C37 C36 C35 121.5(4) . .
C37 C36 H36 119.3 . .
C36 C37 C38 118.0(4) . .
C36 C37 C40 120.2(4) . .
C38 C37 C40 121.8(4) . .
C37 C38 H38 119.5 . .
C37 C38 C39 121.0(4) . .
C39 C38 H38 119.5 . .
C34 C39 C38 121.8(4) . .
C34 C39 H39 119.1 . .
C38 C39 H39 119.1 . .
C37 C40 H40A 108.5 . .
C37 C40 H40B 108.5 . .
H40A C40 H40B 107.5 . .
C41 C40 C37 115.1(4) . .
C41 C40 H40A 108.5 . .
C41 C40 H40B 108.5 . .
O3 C41 C40 111.5(4) . .
O4 C41 O3 121.9(5) . .
O4 C41 C40 126.6(4) . .
O3 C42 H42A 109.5 . .
O3 C42 H42B 109.5 . .
O3 C42 H42C 109.5 . .
H42A C42 H42B 109.5 . .
H42A C42 H42C 109.5 . .
H42B C42 H42C 109.5 . .

loop_
_geom_bond_atom_site_label_1
_geom_bond_atom_site_label_2
_geom_bond_distance
_geom_bond_site_symmetry_2
F4 C24 1.343(4) .
F1 C1 1.355(4) .
F2 C3 1.340(4) .
F3 C22 1.356(4) .
N1 N2 1.344(3) .
N1 C8 1.323(4) .
N2 C9 1.364(4) .
N2 C12 1.347(4) .
N3 C9 1.343(4) .
N3 C10 1.296(4) .
N4 N5 1.351(4) .
N4 C29 1.317(4) .
N5 C30 1.368(4) .
N5 C33 1.353(4) .
N6 C30 1.348(4) .
N6 C31 1.299(4) .
O1 C20 1.304(5) .
O1 C21 1.432(5) .
O2 C20 1.182(5) .
O3 C41 1.305(4) .
O3 C42 1.417(5) .
O4 C41 1.172(5) .
C1 C2 1.357(5) .
C1 C6 1.358(5) .
C2 H2 0.9300 .
C2 C3 1.367(5) .
C3 C4 1.358(5) .
C4 C5 1.396(5) .
C4 C7 1.453(5) .
C5 H5 0.9300 .
C5 C6 1.373(5) .
C6 H6 0.9300 .
C7 C8 1.373(5) .
C7 C9 1.379(5) .
C8 H8 0.9300 .
C10 H10 0.9300 .
C10 C11 1.413(5) .
C11 C12 1.342(5) .
C11 C13 1.476(5) .
C12 H12 0.9300 .
C13 C14 1.375(4) .
C13 C18 1.365(5) .
C14 H14 0.9300 .
C14 C15 1.374(5) .
C15 H15 0.9300 .
C15 C16 1.362(5) .
C16 C17 1.364(5) .
C16 C19 1.506(5) .
C17 H17 0.9300 .
C17 C18 1.378(5) .
C18 H18 0.9300 .
C19 H19A 0.9700 .
C19 H19B 0.9700 .
C19 C20 1.489(6) .
C21 H21A 0.9600 .
C21 H21B 0.9600 .
C21 H21C 0.9600 .
C22 C23 1.349(5) .
C22 C27 1.344(5) .
C23 H23 0.9300 .
C23 C24 1.365(5) .
C24 C25 1.368(4) .
C25 C26 1.382(5) .
C25 C28 1.450(5) .
C26 H26 0.9300 .
C26 C27 1.372(5) .
C27 H27 0.9300 .
C28 C29 1.400(5) .
C28 C30 1.372(5) .
C29 H29 0.9300 .
C31 H31 0.9300 .
C31 C32 1.398(5) .
C32 C33 1.345(5) .
C32 C34 1.483(5) .
C33 H33 0.9300 .
C34 C35 1.371(5) .
C34 C39 1.362(5) .
C35 H35 0.9300 .
C35 C36 1.377(5) .
C36 H36 0.9300 .
C36 C37 1.341(5) .
C37 C38 1.355(5) .
C37 C40 1.490(5) .
C38 H38 0.9300 .
C38 C39 1.373(5) .
C39 H39 0.9300 .
C40 H40A 0.9700 .
C40 H40B 0.9700 .
C40 C41 1.478(6) .
C42 H42A 0.9600 .
C42 H42B 0.9600 .
C42 H42C 0.9600 .
